data_4128175
loop_
_publ_author_name
'Kato, Satoshi'
'Otake, Ken-Ichi'
'Chen, Haoyuan'
'Akpinar, Isil'
'Buru, Cassandra T.'
'Islamoglu, Timur'
'Snurr, Randall Q.'
'Farha, Omar K.'

_publ_section_title
;
 Zirconium-Based Metal-Organic Frameworks for the Removal of Protein-Bound
 Uremic Toxin from Human Serum Albumin.
;
_journal_issue 6
_journal_name_full 'Journal of the American Chemical Society'
_journal_page_first 2568
_journal_page_last 2576
_journal_paper_doi 10.1021/jacs.8b12525
_journal_volume 141
_journal_year 2019
_chemical_formula_moiety 'C88 H44 O36 S2 Zr6'
_chemical_formula_sum 'C88 H44 O36 S2 Zr6'
_chemical_formula_weight 2288.67
_space_group_crystal_system hexagonal
_space_group_IT_number 191
_space_group_name_Hall '-P 6 2'
_space_group_name_H-M_alt 'P 6/m m m'
_symmetry_space_group_name_Hall '-P 6 2'
_symmetry_space_group_name_H-M 'P 6/m m m'
_atom_sites_solution_hydrogens geom
_audit_creation_method SHELXL-2017/1
_audit_update_record
;
2018-09-16 deposited with the CCDC.
2018-09-16 downloaded from the CCDC.
;
_cell_angle_alpha 90
_cell_angle_beta 90
_cell_angle_gamma 120
_cell_formula_units_Z 3
_cell_length_a 39.403(6)
_cell_length_b 39.403(6)
_cell_length_c 16.379(3)
_cell_measurement_reflns_used 2212
_cell_measurement_temperature 100(2)
_cell_measurement_theta_max 14.82
_cell_measurement_theta_min 2.39
_cell_volume 22023(6)
_computing_cell_refinement 'Bruker SAINT'
_computing_data_collection 'Bruker APEX2'
_computing_data_reduction 'Bruker SAINT'
_computing_publication_material 'Yadokari-XG (Wakita, Nemoto et al., 2009)'
_computing_structure_refinement 'SHELXL-2017/1 (Sheldrick, 2017)'
_computing_structure_solution 'SHELXT 2014/5 (Sheldrick, 2014)'
_diffrn_ambient_temperature 100(2)
_diffrn_measured_fraction_theta_full 0.999
_diffrn_measured_fraction_theta_max 0.999
_diffrn_measurement_device_type 'Bruker APEX-II CCD'
_diffrn_measurement_method '\f and \w scans'
_diffrn_radiation_type MoK\a
_diffrn_radiation_wavelength 0.71073
_diffrn_reflns_av_R_equivalents 0.2261
_diffrn_reflns_av_unetI/netI 0.1174
_diffrn_reflns_Laue_measured_fraction_full 0.999
_diffrn_reflns_Laue_measured_fraction_max 0.999
_diffrn_reflns_limit_h_max 32
_diffrn_reflns_limit_h_min -39
_diffrn_reflns_limit_k_max 40
_diffrn_reflns_limit_k_min -21
_diffrn_reflns_limit_l_max 16
_diffrn_reflns_limit_l_min -16
_diffrn_reflns_number 45177
_diffrn_reflns_point_group_measured_fraction_full 0.999
_diffrn_reflns_point_group_measured_fraction_max 0.999
_diffrn_reflns_theta_full 21.497
_diffrn_reflns_theta_max 21.497
_diffrn_reflns_theta_min 1.379
_diffrn_source 'MoK\a I\mS microfocus source with MX Optics'
_exptl_absorpt_coefficient_mu 0.246
_exptl_absorpt_correction_T_max 1.0000
_exptl_absorpt_correction_T_min 0.7832
_exptl_absorpt_correction_type multi-scan
_exptl_absorpt_process_details '(SADABS-2014/5; Krause et al., 2015)'
_exptl_crystal_colour yellow
_exptl_crystal_density_diffrn 0.518
_exptl_crystal_density_method 'not measured'
_exptl_crystal_description block
_exptl_crystal_F_000 3396
_exptl_crystal_size_max 0.030
_exptl_crystal_size_mid 0.030
_exptl_crystal_size_min 0.020
_refine_diff_density_max 1.207
_refine_diff_density_min -2.269
_refine_diff_density_rms 0.141
_refine_ls_extinction_method none
_refine_ls_goodness_of_fit_ref 1.078
_refine_ls_hydrogen_treatment constr
_refine_ls_matrix_type full
_refine_ls_number_parameters 181
_refine_ls_number_reflns 4777
_refine_ls_number_restraints 44
_refine_ls_restrained_S_all 1.074
_refine_ls_R_factor_all 0.1503
_refine_ls_R_factor_gt 0.1162
_refine_ls_shift/su_max 0.000
_refine_ls_shift/su_mean 0.000
_refine_ls_structure_factor_coef Fsqd
_refine_ls_weighting_details 'w=1/[\s^2^(Fo^2^)+(0.1760P)^2^+169.8942P] where P=(Fo^2^+2Fc^2^)/3'
_refine_ls_weighting_scheme calc
_refine_ls_wR_factor_gt 0.3200
_refine_ls_wR_factor_ref 0.3451
_reflns_Friedel_coverage 0.000
_reflns_number_gt 3164
_reflns_number_total 4777
_reflns_threshold_expression 'I > 2\s(I)'
_cod_data_source_file ja8b12525_si_003.cif
_cod_data_source_block NU-1000-p-cresolsulfate
_cod_original_cell_volume 22023(8)
_cod_database_code 4128175
_shelx_shelxl_version_number 2017/1
_shelx_space_group_comment
;
The symmetry employed for this shelxl refinement is uniquely defined
by the following loop, which should always be used as a source of
symmetry information in preference to the above space-group names.
They are only intended as comments.
;

loop_
_space_group_symop_operation_xyz
'x, y, z'
'-x, -y, z'
'-y, x-y, z'
'-x+y, -x, z'
'x-y, x, z'
'y, -x+y, z'
'x-y, -y, -z'
'-x, -x+y, -z'
'y, x, -z'
'-y, -x, -z'
'x, x-y, -z'
'-x+y, y, -z'
'-x, -y, -z'
'x, y, -z'
'y, -x+y, -z'
'x-y, x, -z'
'-x+y, -x, -z'
'-y, x-y, -z'
'-x+y, y, z'
'x, x-y, z'
'-y, -x, z'
'y, x, z'
'-x, -x+y, z'
'x-y, -y, z'

loop_
_atom_site_label
_atom_site_type_symbol
_atom_site_fract_x
_atom_site_fract_y
_atom_site_fract_z
_atom_site_U_iso_or_equiv
_atom_site_adp_type
_atom_site_occupancy
_atom_site_site_symmetry_order
_atom_site_calc_flag
_atom_site_refinement_flags_posn
_atom_site_refinement_flags_adp
_atom_site_refinement_flags_occupancy
_atom_site_disorder_assembly
_atom_site_disorder_group
C1 C 0.5073(4) 0.6009(3) 0.3668(8) 0.045(3) Uani 1 1 d . U . . .
C2 C 0.5086(4) 0.6332(4) 0.3159(8) 0.056(4) Uani 1 1 d . U . . .
C3 C 0.4794(4) 0.6423(4) 0.3256(8) 0.066(4) Uani 1 1 d . . . . .
H1 H 0.459080 0.628703 0.364303 0.079 Uiso 1 1 calc R U . . .
C4 C 0.4803(5) 0.6722(4) 0.2766(9) 0.075(5) Uani 1 1 d . . . . .
H2 H 0.459557 0.677810 0.281287 0.090 Uiso 1 1 calc R U . . .
C5 C 0.5102(5) 0.6937(4) 0.2222(8) 0.066(5) Uani 1 1 d . . . . .
C6 C 0.5377(6) 0.6837(4) 0.2128(9) 0.089(6) Uani 1 1 d . . . . .
H3 H 0.557985 0.697614 0.173983 0.106 Uiso 1 1 calc R U . . .
C7 C 0.5380(4) 0.6529(4) 0.2589(9) 0.067(4) Uani 1 1 d . . . . .
H4 H 0.557789 0.646198 0.250550 0.081 Uiso 1 1 calc R U . . .
C8 C 0.5100(7) 0.7550(3) 0.2100(12) 0.077(7) Uani 1 2 d S T P . .
H5 H 0.508954 0.754477 0.267991 0.093 Uiso 1 2 calc R U P . .
C9 C 0.5106(5) 0.7249(4) 0.1728(8) 0.073(5) Uani 1 1 d . . . . .
C10 C 0.5107(5) 0.6933(4) 0.0399(8) 0.088(6) Uani 1 1 d . . . . .
H6 H 0.509581 0.671553 0.067350 0.106 Uiso 1 1 calc R U . . .
C11 C 0.5124(5) 0.7252(4) 0.0894(8) 0.066(4) Uani 1 1 d . . . . .
C12 C 0.5120(7) 0.7560(3) 0.0459(11) 0.074(7) Uani 1 2 d S T P . .
O1 O 0.5332(3) 0.5915(2) 0.3492(6) 0.063(3) Uani 1 1 d . . . . .
O2 O 0.4811(2) 0.5856(2) 0.4174(5) 0.040(2) Uani 1 1 d . . . . .
O3 O 0.48275(17) 0.51725(17) 0.3913(8) 0.064(4) Uani 1 2 d S T P . .
O4 O 0.5278(3) 0.5635(4) 0.500000 0.049(3) Uani 1 2 d S T P . .
O5 O 0.5427(3) 0.5427(3) 0.2585(7) 0.062(4) Uani 1 2 d S T P . .
O6 O 0.6004(3) 0.6004(3) 0.4009(8) 0.065(4) Uani 1 2 d S T P . .
Zr1 Zr 0.46430(3) 0.53570(3) 0.500000 0.0265(6) Uani 1 4 d S T P . .
Zr2 Zr 0.54476(4) 0.54476(4) 0.39217(10) 0.0349(6) Uani 1 2 d S T P . .
S1 S 0.5852(15) 0.6620(14) 0.500000 0.20(3) Uani 0.2 2 d DS T P A 1
O7 O 0.5475(15) 0.6270(16) 0.500000 0.068(19) Uiso 0.2 2 d DS . P A 1
O8 O 0.6077(19) 0.663(3) 0.572(2) 0.12(4) Uiso 0.1 1 d D . P A 1
S2 S 0.4665(7) 0.5335(7) 0.206(2) 0.197(18) Uani 0.3 2 d DS T P B 1
O9 O 0.468(2) 0.532(2) 0.294(2) 0.30(6) Uiso 0.3 2 d DS . P B 1
O10 O 0.5055(18) 0.554(2) 0.172(6) 0.27(8) Uiso 0.15 1 d D . P B 1

loop_
_atom_site_aniso_label
_atom_site_aniso_U_11
_atom_site_aniso_U_22
_atom_site_aniso_U_33
_atom_site_aniso_U_23
_atom_site_aniso_U_13
_atom_site_aniso_U_12
C1 0.066(8) 0.036(7) 0.059(8) 0.020(6) 0.020(7) 0.045(6)
C2 0.085(9) 0.056(8) 0.043(7) 0.008(6) 0.012(7) 0.046(7)
C3 0.096(12) 0.081(11) 0.056(9) 0.015(8) 0.016(8) 0.071(10)
C4 0.131(15) 0.082(11) 0.056(10) 0.015(9) 0.002(10) 0.085(12)
C5 0.128(14) 0.077(11) 0.049(9) 0.008(8) 0.014(9) 0.093(11)
C6 0.142(16) 0.067(11) 0.040(9) 0.015(8) 0.004(10) 0.039(12)
C7 0.093(11) 0.066(10) 0.070(10) 0.008(8) 0.001(9) 0.060(9)
C8 0.13(2) 0.079(11) 0.042(12) 0.002(6) 0.005(13) 0.064(10)
C9 0.142(15) 0.053(9) 0.048(9) -0.004(7) 0.012(9) 0.067(10)
C10 0.187(17) 0.061(9) 0.057(8) 0.002(7) -0.007(10) 0.093(11)
C11 0.118(13) 0.048(9) 0.052(10) -0.003(7) -0.001(9) 0.057(9)
C12 0.16(2) 0.050(7) 0.047(11) -0.010(6) -0.020(13) 0.082(11)
O1 0.086(7) 0.057(6) 0.068(6) 0.019(5) 0.027(5) 0.052(6)
O2 0.051(5) 0.045(5) 0.042(5) -0.001(4) -0.001(4) 0.038(4)
O3 0.064(6) 0.064(6) 0.071(9) -0.023(4) 0.023(4) 0.038(7)
O4 0.079(9) 0.100(10) 0.017(6) 0.000 0.000 0.080(8)
O5 0.093(8) 0.093(8) 0.033(7) 0.035(6) 0.035(6) 0.070(9)
O6 0.047(6) 0.047(6) 0.100(11) 0.016(6) 0.016(6) 0.023(6)
Zr1 0.0375(11) 0.0375(11) 0.0236(12) 0.000 0.000 0.0331(12)
Zr2 0.0447(9) 0.0447(9) 0.0369(10) 0.0109(7) 0.0109(7) 0.0385(9)
S1 0.14(5) 0.15(5) 0.32(9) 0.000 0.000 0.09(4)
S2 0.23(3) 0.23(3) 0.10(2) 0.017(15) -0.017(15) 0.09(4)

loop_
_atom_type_symbol
_atom_type_description
_atom_type_scat_dispersion_real
_atom_type_scat_dispersion_imag
_atom_type_scat_source
C C 0.0033 0.0016 'International Tables Vol C Tables 4.2.6.8 and 6.1.1.4'
O O 0.0106 0.0060 'International Tables Vol C Tables 4.2.6.8 and 6.1.1.4'
S S 0.1246 0.1234 'International Tables Vol C Tables 4.2.6.8 and 6.1.1.4'
Zr Zr -2.9673 0.5597 'International Tables Vol C Tables 4.2.6.8 and 6.1.1.4'
H H 0.0000 0.0000 'International Tables Vol C Tables 4.2.6.8 and 6.1.1.4'

loop_
_geom_angle_atom_site_label_1
_geom_angle_atom_site_label_2
_geom_angle_atom_site_label_3
_geom_angle
_geom_angle_site_symmetry_1
_geom_angle_site_symmetry_3
O2 C1 O1 127.5(10) . .
O2 C1 C2 117.1(11) . .
O1 C1 C2 115.3(11) . .
C3 C2 C7 120.5(13) . .
C3 C2 C1 118.7(12) . .
C7 C2 C1 120.8(12) . .
C2 C3 C4 118.5(14) . .
C2 C3 H1 120.7 . .
C4 C3 H1 120.7 . .
C5 C4 C3 122.4(14) . .
C5 C4 H2 118.8 . .
C3 C4 H2 118.8 . .
C6 C5 C4 117.8(13) . .
C6 C5 C9 120.8(15) . .
C4 C5 C9 121.2(13) . .
C5 C6 C7 122.6(15) . .
C5 C6 H3 118.7 . .
C7 C6 H3 118.7 . .
C2 C7 C6 118.1(14) . .
C2 C7 H4 121.0 . .
C6 C7 H4 121.0 . .
C9 C8 C9 126(2) . 20_565
C9 C8 H5 117.0 . .
C9 C8 H5 117.0 20_565 .
C8 C9 C11 118.0(14) . .
C8 C9 C5 119.5(13) . .
C11 C9 C5 122.5(12) . .
C10 C10 C11 123.5(7) 14 .
C10 C10 H6 118.3 14 .
C11 C10 H6 118.3 . .
C9 C11 C12 119.2(13) . .
C9 C11 C10 124.3(12) . .
C12 C11 C10 116.2(12) . .
C11 C12 C11 119.4(17) 20_565 .
C11 C12 C12 120.3(9) 20_565 14
C11 C12 C12 120.3(9) . 14
C1 O1 Zr2 133.8(8) . .
C1 O2 Zr1 131.3(7) . .
Zr2 O3 Zr2 112.5(5) 2_665 .
Zr2 O3 Zr1 108.4(4) 2_665 .
Zr2 O3 Zr1 108.4(4) . .
Zr2 O4 Zr2 110.7(4) . 14_556
Zr2 O4 Zr1 107.8(4) . .
Zr2 O4 Zr1 107.8(4) 14_556 .
O4 Zr1 O4 111.9(6) . 21_665
O4 Zr1 O3 71.1(2) . .
O4 Zr1 O3 71.1(2) 21_665 .
O4 Zr1 O3 71.1(2) . 14_556
O4 Zr1 O3 71.1(2) 21_665 14_556
O3 Zr1 O3 109.5(7) . 14_556
O4 Zr1 O2 141.5(2) . 21_665
O4 Zr1 O2 78.0(3) 21_665 21_665
O3 Zr1 O2 78.1(3) . 21_665
O3 Zr1 O2 143.1(2) 14_556 21_665
O4 Zr1 O2 78.0(3) . 14_556
O4 Zr1 O2 141.5(2) 21_665 14_556
O3 Zr1 O2 143.1(2) . 14_556
O3 Zr1 O2 78.1(3) 14_556 14_556
O2 Zr1 O2 118.1(4) 21_665 14_556
O4 Zr1 O2 141.5(2) . 10_666
O4 Zr1 O2 78.0(3) 21_665 10_666
O3 Zr1 O2 143.1(2) . 10_666
O3 Zr1 O2 78.1(3) 14_556 10_666
O2 Zr1 O2 76.0(4) 21_665 10_666
O2 Zr1 O2 73.4(4) 14_556 10_666
O4 Zr1 O2 78.0(3) . .
O4 Zr1 O2 141.5(2) 21_665 .
O3 Zr1 O2 78.1(3) . .
O3 Zr1 O2 143.1(2) 14_556 .
O2 Zr1 O2 73.4(4) 21_665 .
O2 Zr1 O2 76.0(4) 14_556 .
O2 Zr1 O2 118.1(4) 10_666 .
O4 Zr1 Zr2 35.90(15) . 14_556
O4 Zr1 Zr2 91.6(3) 21_665 14_556
O3 Zr1 Zr2 90.6(3) . 14_556
O3 Zr1 Zr2 35.24(18) 14_556 14_556
O2 Zr1 Zr2 166.6(2) 21_665 14_556
O2 Zr1 Zr2 75.24(19) 14_556 14_556
O2 Zr1 Zr2 110.46(19) 10_666 14_556
O2 Zr1 Zr2 111.6(2) . 14_556
O4 Zr1 Zr2 91.6(3) . 2_665
O4 Zr1 Zr2 35.90(15) 21_665 2_665
O3 Zr1 Zr2 35.24(18) . 2_665
O3 Zr1 Zr2 90.6(3) 14_556 2_665
O2 Zr1 Zr2 75.24(19) 21_665 2_665
O2 Zr1 Zr2 166.6(2) 14_556 2_665
O2 Zr1 Zr2 111.6(2) 10_666 2_665
O2 Zr1 Zr2 110.46(19) . 2_665
Zr2 Zr1 Zr2 91.38(6) 14_556 2_665
O4 Zr1 Zr2 91.6(3) . 13_666
O4 Zr1 Zr2 35.90(15) 21_665 13_666
O3 Zr1 Zr2 90.6(3) . 13_666
O3 Zr1 Zr2 35.24(18) 14_556 13_666
O2 Zr1 Zr2 111.6(2) 21_665 13_666
O2 Zr1 Zr2 110.46(19) 14_556 13_666
O2 Zr1 Zr2 75.24(19) 10_666 13_666
O2 Zr1 Zr2 166.6(2) . 13_666
Zr2 Zr1 Zr2 60.74(6) 14_556 13_666
Zr2 Zr1 Zr2 60.84(6) 2_665 13_666
O4 Zr1 Zr2 35.89(15) . .
O4 Zr1 Zr2 91.6(3) 21_665 .
O3 Zr1 Zr2 35.24(18) . .
O3 Zr1 Zr2 90.6(3) 14_556 .
O2 Zr1 Zr2 110.46(19) 21_665 .
O2 Zr1 Zr2 111.6(2) 14_556 .
O2 Zr1 Zr2 166.6(2) 10_666 .
O2 Zr1 Zr2 75.24(19) . .
Zr2 Zr1 Zr2 60.84(6) 14_556 .
Zr2 Zr1 Zr2 60.75(6) 2_665 .
Zr2 Zr1 Zr2 91.38(6) 13_666 .
O3 Zr2 O3 67.4(5) 2_665 .
O3 Zr2 O4 72.8(4) 2_665 9_556
O3 Zr2 O4 109.6(5) . 9_556
O3 Zr2 O4 109.6(5) 2_665 .
O3 Zr2 O4 72.8(4) . .
O4 Zr2 O4 69.3(4) 9_556 .
O3 Zr2 O5 87.8(5) 2_665 .
O3 Zr2 O5 87.8(5) . .
O4 Zr2 O5 145.3(2) 9_556 .
O4 Zr2 O5 145.3(2) . .
O3 Zr2 O6 146.1(3) 2_665 .
O3 Zr2 O6 146.1(3) . .
O4 Zr2 O6 86.0(5) 9_556 .
O4 Zr2 O6 86.0(5) . .
O5 Zr2 O6 95.9(5) . .
O3 Zr2 O1 139.0(4) 2_665 .
O3 Zr2 O1 76.2(4) . .
O4 Zr2 O1 139.9(4) 9_556 .
O4 Zr2 O1 75.3(3) . .
O5 Zr2 O1 72.2(3) . .
O6 Zr2 O1 73.1(3) . .
O3 Zr2 O1 76.2(4) 2_665 22
O3 Zr2 O1 139.0(4) . 22
O4 Zr2 O1 75.3(3) 9_556 22
O4 Zr2 O1 139.9(4) . 22
O5 Zr2 O1 72.2(3) . 22
O6 Zr2 O1 73.1(3) . 22
O1 Zr2 O1 127.1(4) . 22
O3 Zr2 Zr1 36.4(3) 2_665 13_666
O3 Zr2 Zr1 88.3(3) . 13_666
O4 Zr2 Zr1 36.4(3) 9_556 13_666
O4 Zr2 Zr1 89.4(3) . 13_666
O5 Zr2 Zr1 119.1(2) . 13_666
O6 Zr2 Zr1 118.1(2) . 13_666
O1 Zr2 Zr1 160.8(2) . 13_666
O1 Zr2 Zr1 72.1(2) 22 13_666
O3 Zr2 Zr1 88.3(3) 2_665 .
O3 Zr2 Zr1 36.4(3) . .
O4 Zr2 Zr1 89.4(3) 9_556 .
O4 Zr2 Zr1 36.3(3) . .
O5 Zr2 Zr1 119.1(2) . .
O6 Zr2 Zr1 118.1(2) . .
O1 Zr2 Zr1 72.1(2) . .
O1 Zr2 Zr1 160.7(2) 22 .
Zr1 Zr2 Zr1 88.62(6) 13_666 .
O3 Zr2 Zr2 33.7(3) 2_665 2_665
O3 Zr2 Zr2 33.7(3) . 2_665
O4 Zr2 Zr2 90.9(3) 9_556 2_665
O4 Zr2 Zr2 90.9(3) . 2_665
O5 Zr2 Zr2 87.8(4) . 2_665
O6 Zr2 Zr2 176.3(4) . 2_665
O1 Zr2 Zr2 108.2(3) . 2_665
O1 Zr2 Zr2 108.2(3) 22 2_665
Zr1 Zr2 Zr2 59.63(3) 13_666 2_665
Zr1 Zr2 Zr2 59.63(3) . 2_665
O3 Zr2 Zr2 90.4(3) 2_665 14_556
O3 Zr2 Zr2 90.4(3) . 14_556
O4 Zr2 Zr2 34.7(2) 9_556 14_556
O4 Zr2 Zr2 34.7(2) . 14_556
O5 Zr2 Zr2 177.8(4) . 14_556
O6 Zr2 Zr2 86.3(4) . 14_556
O1 Zr2 Zr2 108.5(2) . 14_556
O1 Zr2 Zr2 108.5(2) 22 14_556
Zr1 Zr2 Zr2 59.58(3) 13_666 14_556
Zr1 Zr2 Zr2 59.58(3) . 14_556
Zr2 Zr2 Zr2 90.0 2_665 14_556
O7 S1 O8 111(4) . .
O7 S1 O8 111(4) . 14_556
O8 S1 O8 108(5) . 14_556
O9 S2 O10 111(4) . 21_665
O9 S2 O10 111(4) . .
O10 S2 O10 109(5) 21_665 .

loop_
_geom_bond_atom_site_label_1
_geom_bond_atom_site_label_2
_geom_bond_distance
_geom_bond_site_symmetry_2
C1 O2 1.223(13) .
C1 O1 1.281(13) .
C1 C2 1.501(16) .
C2 C3 1.371(17) .
C2 C7 1.386(18) .
C3 C4 1.414(17) .
C3 H1 0.9500 .
C4 C5 1.38(2) .
C4 H2 0.9500 .
C5 C6 1.33(2) .
C5 C9 1.468(18) .
C6 C7 1.434(18) .
C6 H3 0.9500 .
C7 H4 0.9500 .
C8 C9 1.343(15) .
C8 C9 1.343(15) 20_565
C8 H5 0.9500 .
C9 C11 1.368(18) .
C10 C10 1.31(3) 14
C10 C11 1.469(17) .
C10 H6 0.9500 .
C11 C12 1.413(15) .
C12 C12 1.50(4) 14
O1 Zr2 2.221(8) .
O2 Zr1 2.199(8) .
O3 Zr2 2.120(7) 2_665
O3 Zr2 2.120(7) .
O3 Zr1 2.181(11) .
O4 Zr2 2.147(6) .
O4 Zr2 2.147(6) 14_556
O4 Zr1 2.171(12) .
O5 Zr2 2.191(12) .
O6 Zr2 2.197(12) .
Zr1 Zr2 3.4878(18) 14_556
Zr1 Zr2 3.4878(18) 2_665
Zr1 Zr2 3.4878(18) 13_666
Zr1 Zr2 3.4878(18) .
Zr2 Zr2 3.527(3) 2_665
Zr2 Zr2 3.532(3) 14_556
S1 O7 1.436(19) .
S1 O8 1.46(4) .
S1 O8 1.46(4) 14_556
S2 O9 1.444(19) .
S2 O10 1.45(4) 21_665
S2 O10 1.45(4) .

loop_
_geom_torsion_atom_site_label_1
_geom_torsion_atom_site_label_2
_geom_torsion_atom_site_label_3
_geom_torsion_atom_site_label_4
_geom_torsion
_geom_torsion_site_symmetry_1
_geom_torsion_site_symmetry_4
O2 C1 C2 C3 -3.5(19) . .
O1 C1 C2 C3 173.6(13) . .
O2 C1 C2 C7 178.1(12) . .
O1 C1 C2 C7 -4.8(19) . .
C7 C2 C3 C4 0(2) . .
C1 C2 C3 C4 -178.9(13) . .
C2 C3 C4 C5 -3(2) . .
C3 C4 C5 C6 4(2) . .
C3 C4 C5 C9 -179.3(14) . .
C4 C5 C6 C7 -2(2) . .
C9 C5 C6 C7 -178.9(14) . .
C3 C2 C7 C6 2(2) . .
C1 C2 C7 C6 -179.4(13) . .
C5 C6 C7 C2 -1(2) . .
C9 C8 C9 C11 0(4) 20_565 .
C9 C8 C9 C5 179.3(16) 20_565 .
C6 C5 C9 C8 -126(2) . .
C4 C5 C9 C8 58(3) . .
C6 C5 C9 C11 53(3) . .
C4 C5 C9 C11 -123.3(18) . .
C8 C9 C11 C12 -2(3) . .
C5 C9 C11 C12 179.0(18) . .
C8 C9 C11 C10 -175.9(18) . .
C5 C9 C11 C10 5(3) . .
C10 C10 C11 C9 176.9(13) 14 .
C10 C10 C11 C12 3(2) 14 .
C9 C11 C12 C11 4(3) . 20_565
C10 C11 C12 C11 178.1(14) . 20_565
C9 C11 C12 C12 -177.1(12) . 14
C10 C11 C12 C12 -3(2) . 14
O2 C1 O1 Zr2 2(2) . .
C2 C1 O1 Zr2 -174.5(9) . .
O1 C1 O2 Zr1 -1(2) . .
C2 C1 O2 Zr1 175.6(8) . .
